data_7150896
loop_
_publ_author_name
'Angelici, Gaetano'
'Contaldi, Simone'
'Lynn Green, Sarah'
'Tomasini, Claudia'

_publ_section_title
;
 Synthesis of imidazolidin-2-one-4-carboxylate and of
 (tetrahydro)pyrimidin-2-one-5-carboxylate via an efficient
 modification of the Hofmann rearrangement
;
_journal_issue 10
_journal_name_full 'Organic &amp;  Biomolecular Chemistry'
_journal_page_first 1849
_journal_page_last 1852
_journal_paper_doi 10.1039/b801909f
_journal_volume 6
_journal_year 2008
_chemical_absolute_configuration 'syn R'
_chemical_formula_sum 'C13 H14 N2 O5'
_chemical_formula_weight 278.26
_chemical_name_systematic
;
?
;
_space_group_IT_number 4
_symmetry_cell_setting monoclinic
_symmetry_space_group_name_Hall 'P 2yb'
_symmetry_space_group_name_H-M 'P 1 21 1'
_atom_sites_solution_hydrogens geom
_atom_sites_solution_primary direct
_atom_sites_solution_secondary difmap
_audit_creation_method SHELXL-97
_cell_angle_alpha 90.00
_cell_angle_beta 118.0930(10)
_cell_angle_gamma 90.00
_cell_formula_units_Z 2
_cell_length_a 9.6240(11)
_cell_length_b 7.9566(9)
_cell_length_c 9.8099(11)
_cell_measurement_temperature 296(2)
_cell_volume 662.68(13)
_computing_cell_refinement 'Bruker SMART'
_computing_data_collection 'Bruker SMART'
_computing_data_reduction 'Bruker SAINT+'
_computing_molecular_graphics 'SCHAKAL-99 (Keller, 1999)'
_computing_publication_material 'SHELXL-97 (Sheldrick, 1997)'
_computing_structure_refinement 'SHELXL-97 (Sheldrick, 1997)'
_computing_structure_solution 'SIR-97 (Giacovazzo, 1997)'
_diffrn_ambient_temperature 296(2)
_diffrn_measured_fraction_theta_full 0.967
_diffrn_measured_fraction_theta_max 0.967
_diffrn_measurement_method 'phi and omega scans'
_diffrn_radiation_monochromator graphite
_diffrn_radiation_source 'fine-focus sealed tube'
_diffrn_radiation_type MoK\a
_diffrn_radiation_wavelength 0.71073
_diffrn_reflns_av_R_equivalents 0.0189
_diffrn_reflns_av_sigmaI/netI 0.0188
_diffrn_reflns_limit_h_max 12
_diffrn_reflns_limit_h_min -12
_diffrn_reflns_limit_k_max 10
_diffrn_reflns_limit_k_min -10
_diffrn_reflns_limit_l_max 12
_diffrn_reflns_limit_l_min -12
_diffrn_reflns_number 5616
_diffrn_reflns_theta_full 27.99
_diffrn_reflns_theta_max 27.99
_diffrn_reflns_theta_min 3.48
_exptl_absorpt_coefficient_mu 0.109
_exptl_absorpt_correction_T_max 0.996
_exptl_absorpt_correction_T_min 0.941
_exptl_absorpt_correction_type empirical
_exptl_absorpt_process_details SADABS
_exptl_crystal_colour colorless
_exptl_crystal_density_diffrn 1.395
_exptl_crystal_density_method 'not measured'
_exptl_crystal_description platelet
_exptl_crystal_F_000 292
_exptl_crystal_size_max 0.25
_exptl_crystal_size_mid 0.15
_exptl_crystal_size_min 0.13
_refine_diff_density_max 0.137
_refine_diff_density_min -0.126
_refine_diff_density_rms 0.028
_refine_ls_extinction_method none
_refine_ls_goodness_of_fit_ref 1.234
_refine_ls_hydrogen_treatment mixed
_refine_ls_matrix_type full
_refine_ls_number_parameters 186
_refine_ls_number_reflns 1655
_refine_ls_number_restraints 1
_refine_ls_restrained_S_all 1.234
_refine_ls_R_factor_all 0.0391
_refine_ls_R_factor_gt 0.0320
_refine_ls_shift/su_max 0.000
_refine_ls_shift/su_mean 0.000
_refine_ls_structure_factor_coef Fsqd
_refine_ls_weighting_details 'calc w=1/[\s^2^(Fo^2^)+(0.0448P)^2^+0.0000P] where P=(Fo^2^+2Fc^2^)/3'
_refine_ls_weighting_scheme calc
_refine_ls_wR_factor_gt 0.0799
_refine_ls_wR_factor_ref 0.0837
_reflns_number_gt 1433
_reflns_number_total 1655
_reflns_threshold_expression >2sigma(I)
_cod_data_source_file b801909f.txt
_cod_data_source_block compd2a
_cod_depositor_comments
;
The following automatic conversions were performed:
'_symmetry_cell_setting' value 'Monoclinic' changed to 'monoclinic'
according to '/home/saulius/struct/CIF-dictionaries/cif_core.dic'
dictionary named 'cif_core.dic' version 2.4.1 from 2010-06-29.

Automatic conversion script
Id: cif_fix_enum 1527 2010-12-29 10:47:43Z saulius 
;
_cod_original_sg_symbol_H-M P2(1)
_cod_database_code 7150896

loop_
_symmetry_equiv_pos_as_xyz
'x, y, z'
'-x, y+1/2, -z'

loop_
_atom_site_label
_atom_site_type_symbol
_atom_site_fract_x
_atom_site_fract_y
_atom_site_fract_z
_atom_site_U_iso_or_equiv
_atom_site_adp_type
_atom_site_occupancy
_atom_site_symmetry_multiplicity
_atom_site_calc_flag
_atom_site_refinement_flags
_atom_site_disorder_assembly
_atom_site_disorder_group
C9 C 1.0228(2) -0.0946(2) 0.6531(2) 0.0423(4) Uani 1 1 d . . .
C8 C 0.8750(2) -0.0878(3) 0.6674(3) 0.0553(6) Uani 1 1 d . . .
H8A H 0.7837 -0.0978 0.5663 0.066 Uiso 1 1 calc R . .
H8B H 0.8730 -0.1792 0.7318 0.066 Uiso 1 1 calc R . .
C14 C 1.1504(3) -0.1860(3) 0.7558(2) 0.0501(5) Uani 1 1 d . . .
H14 H 1.1448 -0.2443 0.8353 0.060 Uiso 1 1 calc R . .
C10 C 1.0327(3) -0.0093(3) 0.5359(3) 0.0627(7) Uani 1 1 d . . .
H10 H 0.9474 0.0535 0.4657 0.075 Uiso 1 1 calc R . .
C11 C 1.1692(4) -0.0169(4) 0.5226(4) 0.0780(8) Uani 1 1 d . . .
H11 H 1.1754 0.0404 0.4430 0.094 Uiso 1 1 calc R . .
C13 C 1.2859(3) -0.1921(4) 0.7427(3) 0.0638(7) Uani 1 1 d . . .
H13 H 1.3717 -0.2537 0.8137 0.077 Uiso 1 1 calc R . .
C12 C 1.2957(3) -0.1087(4) 0.6262(4) 0.0717(8) Uani 1 1 d . . .
H12 H 1.3875 -0.1139 0.6170 0.086 Uiso 1 1 calc R . .
O3 O 0.60787(16) 0.0800(2) 0.60568(18) 0.0562(4) Uani 1 1 d . . .
O1 O 0.87307(15) 0.07387(18) 0.73727(17) 0.0494(4) Uani 1 1 d . . .
C3 C 0.7327(2) 0.1386(3) 0.6972(2) 0.0399(4) Uani 1 1 d . . .
N3 N 0.74155(17) 0.2897(2) 0.76867(18) 0.0408(4) Uani 1 1 d . . .
O4 O 0.55900(18) 0.1814(2) 0.90164(18) 0.0588(4) Uani 1 1 d . . .
O5 O 0.36979(16) 0.3662(2) 0.76076(19) 0.0558(4) Uani 1 1 d . . .
C2 C 0.8755(2) 0.3754(2) 0.8802(2) 0.0362(4) Uani 1 1 d . . .
C6 C 0.5094(2) 0.2930(3) 0.8099(2) 0.0406(4) Uani 1 1 d . . .
C4 C 0.5973(2) 0.3787(3) 0.7355(2) 0.0400(4) Uani 1 1 d . . .
H4 H 0.5298 0.3881 0.6237 0.048 Uiso 1 1 calc R . .
C5 C 0.6574(2) 0.5528(3) 0.8063(3) 0.0540(5) Uani 1 1 d . . .
H5A H 0.6389 0.6356 0.7270 0.065 Uiso 1 1 calc R . .
H5B H 0.6077 0.5899 0.8671 0.065 Uiso 1 1 calc R . .
C7 C 0.2764(3) 0.3137(4) 0.8337(3) 0.0696(8) Uani 1 1 d . . .
H7A H 0.2672 0.1935 0.8296 0.104 Uiso 1 1 calc R . .
H7B H 0.1735 0.3631 0.7804 0.104 Uiso 1 1 calc R . .
H7C H 0.3268 0.3498 0.9396 0.104 Uiso 1 1 calc R . .
O2 O 1.00996(15) 0.32330(17) 0.94347(16) 0.0464(4) Uani 1 1 d . . .
N1 N 0.8246(2) 0.5233(2) 0.9031(2) 0.0481(4) Uani 1 1 d . . .
H1 H 0.894(3) 0.598(4) 0.972(3) 0.068(8) Uiso 1 1 d . . .

loop_
_atom_site_aniso_label
_atom_site_aniso_U_11
_atom_site_aniso_U_22
_atom_site_aniso_U_33
_atom_site_aniso_U_23
_atom_site_aniso_U_13
_atom_site_aniso_U_12
C9 0.0422(10) 0.0369(10) 0.0462(10) -0.0110(9) 0.0194(8) 0.0002(9)
C8 0.0485(12) 0.0458(13) 0.0732(15) -0.0240(11) 0.0300(11) -0.0078(10)
C14 0.0532(12) 0.0542(13) 0.0426(10) -0.0011(10) 0.0222(9) 0.0081(10)
C10 0.0756(17) 0.0537(14) 0.0598(14) 0.0085(11) 0.0328(13) 0.0153(12)
C11 0.115(2) 0.0615(16) 0.0896(19) 0.0031(15) 0.075(2) -0.0041(17)
C13 0.0472(12) 0.0745(16) 0.0623(13) -0.0120(13) 0.0196(10) 0.0161(12)
C12 0.0676(16) 0.0725(17) 0.099(2) -0.0207(17) 0.0587(16) -0.0047(15)
O3 0.0328(7) 0.0691(11) 0.0604(9) -0.0257(8) 0.0166(7) -0.0084(7)
O1 0.0348(7) 0.0464(8) 0.0610(9) -0.0182(7) 0.0176(6) 0.0007(6)
C3 0.0325(9) 0.0478(11) 0.0416(10) -0.0076(8) 0.0194(8) -0.0025(8)
N3 0.0256(7) 0.0451(9) 0.0467(8) -0.0075(8) 0.0129(6) 0.0009(6)
O4 0.0542(9) 0.0629(10) 0.0550(9) 0.0139(8) 0.0222(7) 0.0080(8)
O5 0.0372(7) 0.0705(11) 0.0666(9) 0.0172(8) 0.0300(7) 0.0116(7)
C2 0.0320(9) 0.0366(10) 0.0408(9) 0.0022(8) 0.0177(7) 0.0008(8)
C6 0.0335(9) 0.0463(11) 0.0363(9) -0.0047(9) 0.0117(7) 0.0017(8)
C4 0.0286(8) 0.0449(11) 0.0447(10) 0.0000(9) 0.0156(7) 0.0046(8)
C5 0.0366(10) 0.0433(12) 0.0775(14) -0.0014(11) 0.0231(10) 0.0060(9)
C7 0.0533(13) 0.092(2) 0.0808(17) 0.0118(16) 0.0456(13) 0.0043(14)
O2 0.0293(6) 0.0442(8) 0.0557(8) -0.0045(6) 0.0118(6) 0.0038(6)
N1 0.0349(9) 0.0381(9) 0.0639(11) -0.0072(8) 0.0170(8) -0.0004(7)

loop_
_atom_type_symbol
_atom_type_description
_atom_type_scat_dispersion_real
_atom_type_scat_dispersion_imag
_atom_type_scat_source
C C 0.0033 0.0016 'International Tables Vol C Tables 4.2.6.8 and 6.1.1.4'
H H 0.0000 0.0000 'International Tables Vol C Tables 4.2.6.8 and 6.1.1.4'
N N 0.0061 0.0033 'International Tables Vol C Tables 4.2.6.8 and 6.1.1.4'
O O 0.0106 0.0060 'International Tables Vol C Tables 4.2.6.8 and 6.1.1.4'

loop_
_geom_angle_atom_site_label_1
_geom_angle_atom_site_label_2
_geom_angle_atom_site_label_3
_geom_angle
_geom_angle_site_symmetry_1
_geom_angle_site_symmetry_3
_geom_angle_publ_flag
C14 C9 C10 119.0(2) . . ?
C14 C9 C8 120.8(2) . . ?
C10 C9 C8 120.2(2) . . ?
O1 C8 C9 107.42(16) . . ?
O1 C8 H8A 110.2 . . ?
C9 C8 H8A 110.2 . . ?
O1 C8 H8B 110.2 . . ?
C9 C8 H8B 110.2 . . ?
H8A C8 H8B 108.5 . . ?
C13 C14 C9 120.8(2) . . ?
C13 C14 H14 119.6 . . ?
C9 C14 H14 119.6 . . ?
C9 C10 C11 120.0(2) . . ?
C9 C10 H10 120.0 . . ?
C11 C10 H10 120.0 . . ?
C12 C11 C10 120.3(2) . . ?
C12 C11 H11 119.8 . . ?
C10 C11 H11 119.8 . . ?
C12 C13 C14 120.4(2) . . ?
C12 C13 H13 119.8 . . ?
C14 C13 H13 119.8 . . ?
C13 C12 C11 119.6(2) . . ?
C13 C12 H12 120.2 . . ?
C11 C12 H12 120.2 . . ?
C3 O1 C8 116.15(15) . . ?
O3 C3 O1 126.32(19) . . ?
O3 C3 N3 121.29(18) . . ?
O1 C3 N3 112.35(16) . . ?
C3 N3 C2 129.24(16) . . ?
C3 N3 C4 119.31(16) . . ?
C2 N3 C4 111.41(16) . . ?
C6 O5 C7 116.77(19) . . ?
O2 C2 N1 127.06(18) . . ?
O2 C2 N3 126.49(18) . . ?
N1 C2 N3 106.44(16) . . ?
O4 C6 O5 125.3(2) . . ?
O4 C6 C4 125.63(18) . . ?
O5 C6 C4 109.07(17) . . ?
N3 C4 C6 111.37(17) . . ?
N3 C4 C5 102.83(15) . . ?
C6 C4 C5 111.42(17) . . ?
N3 C4 H4 110.3 . . ?
C6 C4 H4 110.3 . . ?
C5 C4 H4 110.3 . . ?
N1 C5 C4 102.45(17) . . ?
N1 C5 H5A 111.3 . . ?
C4 C5 H5A 111.3 . . ?
N1 C5 H5B 111.3 . . ?
C4 C5 H5B 111.3 . . ?
H5A C5 H5B 109.2 . . ?
O5 C7 H7A 109.5 . . ?
O5 C7 H7B 109.5 . . ?
H7A C7 H7B 109.5 . . ?
O5 C7 H7C 109.5 . . ?
H7A C7 H7C 109.5 . . ?
H7B C7 H7C 109.5 . . ?
C2 N1 C5 114.48(18) . . ?
C2 N1 H1 120.2(18) . . ?
C5 N1 H1 125.2(18) . . ?

loop_
_geom_bond_atom_site_label_1
_geom_bond_atom_site_label_2
_geom_bond_distance
_geom_bond_site_symmetry_2
_geom_bond_publ_flag
C9 C14 1.374(3) . ?
C9 C10 1.377(3) . ?
C9 C8 1.494(3) . ?
C8 O1 1.462(3) . ?
C8 H8A 0.9700 . ?
C8 H8B 0.9700 . ?
C14 C13 1.370(3) . ?
C14 H14 0.9300 . ?
C10 C11 1.382(4) . ?
C10 H10 0.9300 . ?
C11 C12 1.372(4) . ?
C11 H11 0.9300 . ?
C13 C12 1.362(4) . ?
C13 H13 0.9300 . ?
C12 H12 0.9300 . ?
O3 C3 1.204(2) . ?
O1 C3 1.321(2) . ?
C3 N3 1.374(3) . ?
N3 C2 1.413(2) . ?
N3 C4 1.452(2) . ?
O4 C6 1.193(3) . ?
O5 C6 1.329(2) . ?
O5 C7 1.449(3) . ?
C2 O2 1.215(2) . ?
C2 N1 1.333(3) . ?
C6 C4 1.515(3) . ?
C4 C5 1.535(3) . ?
C4 H4 0.9800 . ?
C5 N1 1.451(3) . ?
C5 H5A 0.9700 . ?
C5 H5B 0.9700 . ?
C7 H7A 0.9600 . ?
C7 H7B 0.9600 . ?
C7 H7C 0.9600 . ?
N1 H1 0.91(3) . ?

loop_
_cod_related_entry_id
_cod_related_entry_database
_cod_related_entry_code
1 ChemSpider 9025479
